data_4317695
loop_
_publ_author_name
'Pierre Braunstein'
'Claudia Graiff'
'Chiara Massera'
'Giovanni Predieri'
'Jacky Ros\'e'
'Antonio Tiripicchio'

_publ_contact_author
;
 Prof. Antonio Tiripicchio
 Dipartimento di Chimica Generale e Inorganica,
 Chimica Analitica, Chimica Fisica,
 Centro di studio per la Strutturistica Diffrattometrica del CNR
 Parco Area delle Scienze 43100 Parma, Italy
;
_publ_contact_author_email TIRI@IPRUNIV.CCE.UNIPR.IT
_publ_section_title
;
 Reactivity of the Heterometallic Clusters [HMCo3(CO)12] and
 [Et4N][MCo3(CO)12] (M = Fe, Ru) toward Phosphine Selenides, Including
 Selenium Transfer. Crystal Structures of [HRuCo3(CO)7(\m-CO)3(\m-dppy)],
 [MCo2(\m3-Se)(CO)7(\m-dppy)], and [RuCo2(\m3-Se)(CO)7(\m-dppm)] [dppy =
 Ph2(2-C5H4N)P, dppm = Ph2PCH2PPh2]
;
_journal_name_full 'Inorganic Chemistry'
_journal_page_first 1372
_journal_page_last 1382
_journal_paper_doi 10.1021/ic010824x
_journal_volume 41
_journal_year 2002
_chemical_formula_sum 'C24 H14 Co2 Fe N O7 P Se'
_chemical_formula_weight 712.00
_chemical_name_systematic
;
?
;
_space_group_IT_number 14
_symmetry_cell_setting monoclinic
_symmetry_space_group_name_Hall '-P 2ybc'
_symmetry_space_group_name_H-M 'P 1 21/c 1'
_atom_sites_solution_hydrogens geom
_atom_sites_solution_primary direct
_atom_sites_solution_secondary difmap
_audit_creation_method SHELXL-97
_cell_angle_alpha 90.00
_cell_angle_beta 115.96(6)
_cell_angle_gamma 90.00
_cell_formula_units_Z 4
_cell_length_a 12.206(4)
_cell_length_b 21.226(5)
_cell_length_c 11.276(4)
_cell_measurement_reflns_used 24
_cell_measurement_temperature 293(2)
_cell_volume 2626.7(19)
_computing_structure_refinement 'SHELXL-97 (Sheldrick, 1997)'
_computing_structure_solution 'SHELXS-97 (Sheldrick, 1990)'
_diffrn_ambient_temperature 293(2)
_diffrn_measured_fraction_theta_full 0.972
_diffrn_measured_fraction_theta_max 0.972
_diffrn_measurement_device_type 'Philips PW1100'
_diffrn_measurement_method '\q/2\q scans'
_diffrn_radiation_monochromator graphite
_diffrn_radiation_source 'fine-focus sealed tube'
_diffrn_radiation_type MoK\a
_diffrn_radiation_wavelength 0.71073
_diffrn_reflns_av_R_equivalents 0.0235
_diffrn_reflns_av_sigmaI/netI 0.0630
_diffrn_reflns_limit_h_max 11
_diffrn_reflns_limit_h_min -17
_diffrn_reflns_limit_k_max 29
_diffrn_reflns_limit_k_min -29
_diffrn_reflns_limit_l_max 15
_diffrn_reflns_limit_l_min -15
_diffrn_reflns_number 7981
_diffrn_reflns_theta_full 30.06
_diffrn_reflns_theta_max 30.06
_diffrn_reflns_theta_min 3.42
_diffrn_standards_interval_count 100
_diffrn_standards_number 1
_exptl_absorpt_coefficient_mu 3.284
_exptl_absorpt_correction_T_max 1
_exptl_absorpt_correction_T_min 0.7515
_exptl_absorpt_correction_type empirical
_exptl_crystal_colour green
_exptl_crystal_density_diffrn 0.21
_exptl_crystal_density_meas 0.27
_exptl_crystal_density_method 'not measured'
_exptl_crystal_description prismatic
_exptl_crystal_F_000 1400
_exptl_crystal_size_max 0.35
_exptl_crystal_size_mid 0.27
_exptl_crystal_size_min 0.21
_refine_diff_density_max 0.387
_refine_diff_density_min -0.456
_refine_diff_density_rms 0.081
_refine_ls_extinction_method none
_refine_ls_goodness_of_fit_ref 0.890
_refine_ls_hydrogen_treatment mixed
_refine_ls_matrix_type full
_refine_ls_number_parameters 337
_refine_ls_number_reflns 7668
_refine_ls_number_restraints 0
_refine_ls_restrained_S_all 0.890
_refine_ls_R_factor_all 0.0885
_refine_ls_R_factor_gt 0.0348
_refine_ls_shift/su_max 0.003
_refine_ls_shift/su_mean 0.000
_refine_ls_structure_factor_coef Fsqd
_refine_ls_weighting_details 'w=1/[\s^2^(Fo^2^)+(0.0393P)^2^+0.0000P] where P=(Fo^2^+2Fc^2^)/3'
_refine_ls_weighting_scheme calc
_refine_ls_wR_factor_gt 0.0700
_refine_ls_wR_factor_ref 0.0824
_reflns_number_gt 4500
_reflns_number_total 7668
_reflns_threshold_expression >2sigma(I)
_cod_data_source_file ic010824x_1.cif
_cod_data_source_block cm15h
_cod_depositor_comments
;
The following automatic conversions were performed:

'_refine_ls_weighting_scheme' value 'calc
w=1/[\s^2^(Fo^2^)+(0.0393P)^2^+0.0000P] where P=(Fo^2^+2Fc^2^)/3' was
changed to 'calc'. New tag '_refine_ls_weighting_details' was
created. The value of the new tag was set to
'w=1/[\s^2^(Fo^2^)+(0.0393P)^2^+0.0000P] where P=(Fo^2^+2Fc^2^)/3'.

Automatic conversion script
Id: cif_fix_values 3143 2015-03-26 13:38:13Z robertas 
;
_cod_original_cell_volume 2626.7(14)
_cod_database_code 4317695

loop_
_symmetry_equiv_pos_as_xyz
'x, y, z'
'-x, y+1/2, -z+1/2'
'-x, -y, -z'
'x, -y-1/2, z-1/2'

loop_
_atom_site_label
_atom_site_type_symbol
_atom_site_fract_x
_atom_site_fract_y
_atom_site_fract_z
_atom_site_U_iso_or_equiv
_atom_site_adp_type
_atom_site_occupancy
_atom_site_calc_flag
_atom_site_refinement_flags
_atom_site_disorder_assembly
_atom_site_disorder_group
Fe1 Fe 0.54119(4) 0.66545(2) 0.34834(4) 0.04043(12) Uani 1 d . . .
Co1 Co 0.60710(3) 0.637483(18) 0.59061(4) 0.03187(10) Uani 1 d . . .
Co2 Co 0.71904(4) 0.58967(2) 0.47103(4) 0.03690(10) Uani 1 d . . .
Se1 Se 0.51983(3) 0.566955(15) 0.41983(3) 0.03865(8) Uani 1 d . . .
P1 P 0.83159(7) 0.54556(4) 0.66338(8) 0.03491(17) Uani 1 d . . .
O1 O 0.3959(2) 0.70044(15) 0.5920(3) 0.0789(9) Uani 1 d . . .
O2 O 0.7777(2) 0.74196(12) 0.7022(2) 0.0619(7) Uani 1 d . . .
O3 O 0.8781(2) 0.69537(13) 0.4860(3) 0.0676(7) Uani 1 d . . .
O4 O 0.7339(3) 0.50659(16) 0.2724(3) 0.0947(11) Uani 1 d . . .
O5 O 0.5256(3) 0.64171(17) 0.0861(3) 0.0991(11) Uani 1 d . . .
O6 O 0.2920(3) 0.71203(17) 0.2578(3) 0.0902(10) Uani 1 d . . .
O7 O 0.6553(3) 0.79048(12) 0.4071(3) 0.0668(8) Uani 1 d . . .
N1 N 0.6574(2) 0.57500(11) 0.7409(2) 0.0346(5) Uani 1 d . . .
C1 C 0.4782(3) 0.67470(16) 0.5926(3) 0.0446(8) Uani 1 d . . .
C2 C 0.7144(3) 0.70018(15) 0.6614(3) 0.0387(7) Uani 1 d . . .
C3 C 0.8147(3) 0.65438(18) 0.4776(3) 0.0483(8) Uani 1 d . . .
C4 C 0.7312(3) 0.53900(19) 0.3517(4) 0.0588(10) Uani 1 d . . .
C5 C 0.5330(4) 0.65167(18) 0.1893(4) 0.0588(10) Uani 1 d . . .
C6 C 0.3893(4) 0.6931(2) 0.2937(4) 0.0597(10) Uani 1 d . . .
C7 C 0.6130(3) 0.74119(17) 0.3839(3) 0.0493(8) Uani 1 d . . .
C8 C 0.7494(3) 0.53359(14) 0.7653(3) 0.0356(7) Uani 1 d . . .
C9 C 0.7790(3) 0.48726(16) 0.8606(3) 0.0486(8) Uani 1 d . . .
H9 H 0.8420 0.4592 0.8744 0.068(6) Uiso 1 calc R . .
C10 C 0.7153(3) 0.48258(18) 0.9350(3) 0.0564(10) Uani 1 d . . .
H10 H 0.7338 0.4515 0.9990 0.068(6) Uiso 1 calc R . .
C11 C 0.6245(3) 0.52482(18) 0.9124(3) 0.0552(9) Uani 1 d . . .
H11 H 0.5812 0.5234 0.9627 0.068(6) Uiso 1 calc R . .
C12 C 0.5965(3) 0.56956(16) 0.8156(3) 0.0458(8) Uani 1 d . . .
H12 H 0.5329 0.5973 0.8008 0.068(6) Uiso 1 calc R . .
C13 C 0.8989(3) 0.46760(15) 0.6727(3) 0.0404(7) Uani 1 d . . .
C14 C 1.0141(3) 0.45142(17) 0.7705(4) 0.0542(9) Uani 1 d . . .
H14 H 1.0623 0.4817 0.8300 0.069(5) Uiso 1 calc R . .
C15 C 1.0566(3) 0.39031(18) 0.7789(4) 0.0647(11) Uani 1 d . . .
H15 H 1.1331 0.3797 0.8445 0.069(5) Uiso 1 calc R . .
C16 C 0.9868(4) 0.34529(18) 0.6912(4) 0.0653(11) Uani 1 d . . .
H16 H 1.0160 0.3044 0.6973 0.069(5) Uiso 1 calc R . .
C17 C 0.8300(3) 0.42199(17) 0.5849(4) 0.0575(10) Uani 1 d . . .
H17 H 0.7536 0.4322 0.5187 0.069(5) Uiso 1 calc R . .
C18 C 0.8740(4) 0.36062(18) 0.5947(4) 0.0719(12) Uani 1 d . . .
H18 H 0.8266 0.3300 0.5354 0.069(5) Uiso 1 calc R . .
C19 C 0.9615(3) 0.59444(14) 0.7696(3) 0.0398(7) Uani 1 d . . .
C20 C 0.9703(3) 0.62297(16) 0.8850(3) 0.0505(8) Uani 1 d . . .
H20 H 0.9116 0.6151 0.9149 0.073(6) Uiso 1 calc R . .
C21 C 1.0672(4) 0.66331(19) 0.9551(4) 0.0650(11) Uani 1 d . . .
H21 H 1.0724 0.6827 1.0314 0.073(6) Uiso 1 calc R . .
C22 C 1.1542(4) 0.67474(19) 0.9136(5) 0.0717(13) Uani 1 d . . .
H22 H 1.2191 0.7013 0.9620 0.073(6) Uiso 1 calc R . .
C23 C 1.1465(3) 0.6469(2) 0.7997(4) 0.0686(12) Uani 1 d . . .
H23 H 1.2059 0.6551 0.7712 0.073(6) Uiso 1 calc R . .
C24 C 1.0515(3) 0.60706(17) 0.7279(4) 0.0517(9) Uani 1 d . . .
H24 H 1.0471 0.5885 0.6513 0.073(6) Uiso 1 calc R . .

loop_
_atom_site_aniso_label
_atom_site_aniso_U_11
_atom_site_aniso_U_22
_atom_site_aniso_U_33
_atom_site_aniso_U_23
_atom_site_aniso_U_13
_atom_site_aniso_U_12
Fe1 0.0436(3) 0.0399(3) 0.0381(2) 0.0084(2) 0.0182(2) 0.0054(2)
Co1 0.0324(2) 0.0306(2) 0.0342(2) -0.00147(16) 0.01602(17) -0.00137(17)
Co2 0.0381(2) 0.0407(2) 0.0356(2) 0.00323(18) 0.01955(18) 0.00544(19)
Se1 0.04010(17) 0.03514(16) 0.03728(16) -0.00313(13) 0.01376(13) -0.00668(14)
P1 0.0316(4) 0.0341(4) 0.0384(4) 0.0021(3) 0.0148(3) 0.0011(3)
O1 0.0447(15) 0.099(2) 0.086(2) -0.0345(17) 0.0226(15) 0.0141(15)
O2 0.0622(16) 0.0560(16) 0.0669(17) -0.0160(13) 0.0277(14) -0.0264(14)
O3 0.0604(17) 0.0641(18) 0.090(2) 0.0154(15) 0.0432(15) -0.0067(14)
O4 0.116(3) 0.102(3) 0.086(2) -0.0295(19) 0.063(2) 0.012(2)
O5 0.138(3) 0.113(3) 0.0568(18) -0.0043(18) 0.052(2) 0.001(2)
O6 0.0567(18) 0.125(3) 0.088(2) 0.026(2) 0.0305(17) 0.0295(19)
O7 0.096(2) 0.0376(15) 0.0690(17) 0.0067(12) 0.0379(16) -0.0051(14)
N1 0.0365(13) 0.0354(14) 0.0344(13) -0.0035(10) 0.0180(11) -0.0035(11)
C1 0.0388(18) 0.051(2) 0.0425(18) -0.0107(15) 0.0160(15) -0.0010(16)
C2 0.0397(17) 0.0395(18) 0.0363(16) -0.0008(14) 0.0162(14) -0.0005(14)
C3 0.047(2) 0.057(2) 0.0487(19) 0.0142(17) 0.0281(16) 0.0091(17)
C4 0.064(2) 0.065(2) 0.056(2) 0.0001(19) 0.034(2) 0.013(2)
C5 0.074(3) 0.055(2) 0.049(2) 0.0052(18) 0.028(2) -0.001(2)
C6 0.053(2) 0.072(3) 0.052(2) 0.0147(19) 0.0215(19) 0.008(2)
C7 0.060(2) 0.044(2) 0.0473(19) 0.0146(16) 0.0260(17) 0.0095(17)
C8 0.0325(15) 0.0374(17) 0.0340(15) 0.0014(13) 0.0119(13) -0.0063(13)
C9 0.0452(19) 0.051(2) 0.0479(19) 0.0140(16) 0.0190(16) 0.0029(16)
C10 0.063(2) 0.059(2) 0.0444(19) 0.0148(17) 0.0214(18) -0.005(2)
C11 0.072(3) 0.058(2) 0.051(2) 0.0021(18) 0.040(2) -0.013(2)
C12 0.0475(19) 0.049(2) 0.0496(19) 0.0006(16) 0.0293(16) -0.0043(16)
C13 0.0364(17) 0.0363(17) 0.0493(18) 0.0033(14) 0.0195(15) 0.0032(14)
C14 0.0415(19) 0.049(2) 0.064(2) 0.0058(18) 0.0152(18) 0.0075(16)
C15 0.044(2) 0.060(3) 0.087(3) 0.017(2) 0.026(2) 0.0201(19)
C16 0.057(2) 0.045(2) 0.104(3) 0.008(2) 0.044(2) 0.0140(19)
C17 0.042(2) 0.046(2) 0.075(3) -0.0036(18) 0.0170(19) 0.0038(16)
C18 0.060(3) 0.043(2) 0.103(3) -0.011(2) 0.027(2) 0.001(2)
C19 0.0380(17) 0.0333(16) 0.0443(17) 0.0044(14) 0.0144(14) 0.0003(14)
C20 0.0452(19) 0.047(2) 0.051(2) -0.0016(16) 0.0131(16) -0.0042(16)
C21 0.057(2) 0.056(2) 0.062(2) -0.0134(19) 0.008(2) -0.006(2)
C22 0.051(2) 0.049(2) 0.087(3) 0.005(2) 0.005(2) -0.0152(19)
C23 0.043(2) 0.070(3) 0.088(3) 0.015(2) 0.023(2) -0.012(2)
C24 0.0432(19) 0.051(2) 0.062(2) 0.0027(18) 0.0244(18) -0.0050(17)

loop_
_atom_type_symbol
_atom_type_description
_atom_type_scat_dispersion_real
_atom_type_scat_dispersion_imag
_atom_type_scat_source
C C 0.0033 0.0016 'International Tables Vol C Tables 4.2.6.8 and 6.1.1.4'
H H 0.0000 0.0000 'International Tables Vol C Tables 4.2.6.8 and 6.1.1.4'
N N 0.0061 0.0033 'International Tables Vol C Tables 4.2.6.8 and 6.1.1.4'
O O 0.0106 0.0060 'International Tables Vol C Tables 4.2.6.8 and 6.1.1.4'
P P 0.1023 0.0942 'International Tables Vol C Tables 4.2.6.8 and 6.1.1.4'
Se Se -0.0929 2.2259 'International Tables Vol C Tables 4.2.6.8 and 6.1.1.4'
Co Co 0.3494 0.9721 'International Tables Vol C Tables 4.2.6.8 and 6.1.1.4'
Fe Fe 0.3463 0.8444 'International Tables Vol C Tables 4.2.6.8 and 6.1.1.4'

loop_
_geom_angle_atom_site_label_1
_geom_angle_atom_site_label_2
_geom_angle_atom_site_label_3
_geom_angle
_geom_angle_site_symmetry_1
_geom_angle_site_symmetry_3
_geom_angle_publ_flag
C5 Fe1 C6 96.62(19) . . ?
C5 Fe1 C7 100.35(17) . . ?
C6 Fe1 C7 96.59(18) . . ?
C5 Fe1 Se1 103.87(12) . . ?
C6 Fe1 Se1 99.28(13) . . ?
C7 Fe1 Se1 149.15(11) . . ?
C5 Fe1 Co1 153.23(13) . . ?
C6 Fe1 Co1 103.86(13) . . ?
C7 Fe1 Co1 94.29(11) . . ?
Se1 Fe1 Co1 56.258(19) . . ?
C5 Fe1 Co2 95.83(14) . . ?
C6 Fe1 Co2 154.37(13) . . ?
C7 Fe1 Co2 103.08(12) . . ?
Se1 Fe1 Co2 55.89(2) . . ?
Co1 Fe1 Co2 58.82(4) . . ?
C1 Co1 C2 98.24(15) . . ?
C1 Co1 N1 103.13(14) . . ?
C2 Co1 N1 102.67(13) . . ?
C1 Co1 Se1 102.30(11) . . ?
C2 Co1 Se1 146.83(10) . . ?
N1 Co1 Se1 97.71(8) . . ?
C1 Co1 Co2 151.84(11) . . ?
C2 Co1 Co2 94.35(10) . . ?
N1 Co1 Co2 98.49(7) . . ?
Se1 Co1 Co2 56.61(3) . . ?
C1 Co1 Fe1 92.55(12) . . ?
C2 Co1 Fe1 97.48(11) . . ?
N1 Co1 Fe1 152.24(7) . . ?
Se1 Co1 Fe1 56.13(3) . . ?
Co2 Co1 Fe1 60.77(4) . . ?
C4 Co2 C3 103.17(18) . . ?
C4 Co2 P1 105.37(13) . . ?
C3 Co2 P1 99.88(12) . . ?
C4 Co2 Se1 96.47(14) . . ?
C3 Co2 Se1 140.88(11) . . ?
P1 Co2 Se1 107.10(6) . . ?
C4 Co2 Co1 153.39(13) . . ?
C3 Co2 Co1 99.56(11) . . ?
P1 Co2 Co1 83.96(4) . . ?
Se1 Co2 Co1 56.93(3) . . ?
C4 Co2 Fe1 107.59(13) . . ?
C3 Co2 Fe1 85.61(11) . . ?
P1 Co2 Fe1 144.34(4) . . ?
Se1 Co2 Fe1 56.08(3) . . ?
Co1 Co2 Fe1 60.41(3) . . ?
Co2 Se1 Fe1 68.03(3) . . ?
Co2 Se1 Co1 66.46(5) . . ?
Fe1 Se1 Co1 67.61(3) . . ?
C13 P1 C19 103.64(15) . . ?
C13 P1 C8 101.10(14) . . ?
C19 P1 C8 102.79(14) . . ?
C13 P1 Co2 120.76(11) . . ?
C19 P1 Co2 113.00(11) . . ?
C8 P1 Co2 113.39(10) . . ?
C8 N1 C12 116.8(3) . . ?
C8 N1 Co1 121.00(19) . . ?
C12 N1 Co1 122.0(2) . . ?
O1 C1 Co1 177.7(3) . . ?
O2 C2 Co1 176.5(3) . . ?
O3 C3 Co2 177.8(3) . . ?
O4 C4 Co2 177.2(4) . . ?
O5 C5 Fe1 178.3(4) . . ?
O6 C6 Fe1 178.7(4) . . ?
O7 C7 Fe1 177.5(3) . . ?
N1 C8 C9 122.0(3) . . ?
N1 C8 P1 114.4(2) . . ?
C9 C8 P1 123.7(2) . . ?
C8 C9 C10 120.1(3) . . ?
C11 C10 C9 118.0(3) . . ?
C10 C11 C12 120.3(3) . . ?
N1 C12 C11 122.8(3) . . ?
C17 C13 C14 118.8(3) . . ?
C17 C13 P1 118.5(2) . . ?
C14 C13 P1 122.6(3) . . ?
C15 C14 C13 120.1(4) . . ?
C16 C15 C14 120.5(4) . . ?
C15 C16 C18 119.9(4) . . ?
C13 C17 C18 120.5(3) . . ?
C16 C18 C17 120.2(4) . . ?
C20 C19 C24 118.7(3) . . ?
C20 C19 P1 123.1(3) . . ?
C24 C19 P1 118.1(3) . . ?
C19 C20 C21 119.7(4) . . ?
C22 C21 C20 120.8(4) . . ?
C21 C22 C23 120.0(4) . . ?
C22 C23 C24 120.5(4) . . ?
C23 C24 C19 120.2(4) . . ?

loop_
_geom_bond_atom_site_label_1
_geom_bond_atom_site_label_2
_geom_bond_distance
_geom_bond_site_symmetry_2
_geom_bond_publ_flag
Fe1 C5 1.776(4) . ?
Fe1 C6 1.778(4) . ?
Fe1 C7 1.791(4) . ?
Fe1 Se1 2.2962(7) . ?
Fe1 Co1 2.5571(13) . ?
Fe1 Co2 2.5661(14) . ?
Co1 C1 1.769(3) . ?
Co1 C2 1.791(3) . ?
Co1 N1 2.024(2) . ?
Co1 Se1 2.2997(11) . ?
Co1 Co2 2.5157(10) . ?
Co2 C4 1.778(4) . ?
Co2 C3 1.783(4) . ?
Co2 P1 2.2045(16) . ?
Co2 Se1 2.2912(11) . ?
P1 C13 1.830(3) . ?
P1 C19 1.834(3) . ?
P1 C8 1.844(3) . ?
O1 C1 1.141(4) . ?
O2 C2 1.133(4) . ?
O3 C3 1.141(4) . ?
O4 C4 1.141(4) . ?
O5 C5 1.146(4) . ?
O6 C6 1.146(4) . ?
O7 C7 1.145(4) . ?
N1 C8 1.356(4) . ?
N1 C12 1.349(4) . ?
C8 C9 1.383(4) . ?
C9 C10 1.374(5) . ?
C10 C11 1.360(5) . ?
C11 C12 1.372(5) . ?
C13 C17 1.377(5) . ?
C13 C14 1.398(4) . ?
C14 C15 1.385(5) . ?
C15 C16 1.371(5) . ?
C16 C18 1.369(5) . ?
C17 C18 1.395(5) . ?
C19 C20 1.396(4) . ?
C19 C24 1.397(4) . ?
C20 C21 1.393(5) . ?
C21 C22 1.357(6) . ?
C22 C23 1.379(6) . ?
C23 C24 1.376(5) . ?
